data_8105241
loop_
_publ_author_name
'Mzozoyana, Vuyisa'
'Zamisa, Sizwe J.'

_publ_section_title
;
 Crystal structure of 4-(3-fluorophenyl)-7-hydroxy-2H-chromen-2-one,
 C15H9FO3
;
_journal_issue 3
_journal_name_full 'Zeitschrift f\"ur Kristallographie - New Crystal Structures'
_journal_page_first 631
_journal_page_last 633
_journal_paper_doi 10.1515/ncrs-2019-0869
_journal_volume 235
_journal_year 2020
_chemical_formula_moiety '2(C7.5 H4.5 F0.5 O1.5)'
_chemical_formula_sum 'C15 H9 F O3'
_chemical_formula_weight 256.22
_space_group_crystal_system monoclinic
_space_group_IT_number 14
_space_group_name_Hall '-P 2ybc'
_space_group_name_H-M_alt 'P 1 21/c 1'
_atom_sites_solution_hydrogens geom
_cell_angle_alpha 90
_cell_angle_beta 104.4340(10)
_cell_angle_gamma 90
_cell_formula_units_Z 8
_cell_length_a 20.3523(17)
_cell_length_b 11.2575(9)
_cell_length_c 10.1604(8)
_cell_measurement_reflns_used 9956
_cell_measurement_temperature 100.0
_cell_measurement_theta_max 27.13
_cell_measurement_theta_min 3.12
_cell_volume 2254.4(3)
_computing_molecular_graphics 'Olex2 1.3 (Dolomanov et al., 2009)'
_computing_publication_material 'Olex2 1.3 (Dolomanov et al., 2009)'
_computing_structure_refinement 'ShelXL 2016/6 (Sheldrick, 2015)'
_diffrn_ambient_temperature 100.0
_diffrn_measured_fraction_theta_full 0.999
_diffrn_measured_fraction_theta_max 0.995
_diffrn_measurement_device_type 'Bruker APEX-II CCD'
_diffrn_measurement_method '\f and \w scans'
_diffrn_radiation_monochromator graphite
_diffrn_radiation_type MoK\a
_diffrn_radiation_wavelength 0.71073
_diffrn_reflns_av_R_equivalents 0.0203
_diffrn_reflns_av_unetI/netI 0.0223
_diffrn_reflns_Laue_measured_fraction_full 0.999
_diffrn_reflns_Laue_measured_fraction_max 0.995
_diffrn_reflns_limit_h_max 26
_diffrn_reflns_limit_h_min -25
_diffrn_reflns_limit_k_max 14
_diffrn_reflns_limit_k_min -14
_diffrn_reflns_limit_l_max 13
_diffrn_reflns_limit_l_min -12
_diffrn_reflns_number 17738
_diffrn_reflns_point_group_measured_fraction_full 0.999
_diffrn_reflns_point_group_measured_fraction_max 0.995
_diffrn_reflns_theta_full 25.242
_diffrn_reflns_theta_max 27.146
_diffrn_reflns_theta_min 1.033
_diffrn_standards_number 0
_exptl_absorpt_coefficient_mu 0.116
_exptl_absorpt_correction_T_max 0.7455
_exptl_absorpt_correction_T_min 0.6934
_exptl_absorpt_correction_type multi-scan
_exptl_absorpt_process_details
'SADABS-2008/1 (Bruker,2008) was used for absorption correction. wR2(int) was 0.0503 before and 0.0380 after correction. The Ratio of minimum to maximum transmission is 0.9301. The \l/2 correction factor is 0.0015.'
_exptl_crystal_colour colourless
_exptl_crystal_colour_primary colourless
_exptl_crystal_density_diffrn 1.510
_exptl_crystal_density_meas .
_exptl_crystal_description block
_exptl_crystal_F_000 1056
_exptl_crystal_size_max 0.31
_exptl_crystal_size_mid 0.25
_exptl_crystal_size_min 0.14
_refine_diff_density_max 0.255
_refine_diff_density_min -0.237
_refine_diff_density_rms 0.048
_refine_ls_extinction_coef .
_refine_ls_extinction_method none
_refine_ls_goodness_of_fit_ref 1.057
_refine_ls_hydrogen_treatment constr
_refine_ls_matrix_type full
_refine_ls_number_parameters 389
_refine_ls_number_reflns 4955
_refine_ls_number_restraints 122
_refine_ls_restrained_S_all 1.073
_refine_ls_R_factor_all 0.0376
_refine_ls_R_factor_gt 0.0340
_refine_ls_shift/su_max 0.002
_refine_ls_shift/su_mean 0.000
_refine_ls_structure_factor_coef Fsqd
_refine_ls_weighting_details 'w=1/[\s^2^(Fo^2^)+(0.0501P)^2^+0.7234P] where P=(Fo^2^+2Fc^2^)/3'
_refine_ls_weighting_scheme calc
_refine_ls_wR_factor_gt 0.0930
_refine_ls_wR_factor_ref 0.0961
_reflns_Friedel_coverage 0.000
_reflns_Friedel_fraction_full .
_reflns_Friedel_fraction_max .
_reflns_number_gt 4536
_reflns_number_total 4955
_reflns_threshold_expression 'I > 2\s(I)'
_cod_data_source_file suppl_ncrs-2019-0869_suppl.cif
_cod_data_source_block 3FPhCur
_cod_database_code 8105241
_shelx_space_group_comment
;
The symmetry employed for this shelxl refinement is uniquely defined
by the following loop, which should always be used as a source of
symmetry information in preference to the above space-group names.
They are only intended as comments.
;
_shelx_estimated_absorpt_t_max 0.984
_shelx_estimated_absorpt_t_min 0.965
_olex2_refinement_description
;
1. Twinned data refinement
 Scales: 0.2158(11)
 0.7842(11)
2. Fixed Uiso
 At 1.2 times of:
  All C(H) groups
 At 1.5 times of:
  All O(H) groups
3. Restrained distances
 F1B-C14C \\sim F2B-C12D
 with sigma of 0.02
 C10B-C11C \\sim C10B-C15D
 with sigma of 0.02
 C10B-C15C \\sim C10B-C11D
 with sigma of 0.02
 C11C-C12C \\sim C15D-C14D
 with sigma of 0.02
 C13C-C14C \\sim C13D-C12D
 with sigma of 0.02
 C13C-C12C \\sim C13D-C14D
 with sigma of 0.02
 C15C-C14C \\sim C11D-C12D
 with sigma of 0.02
 F1B-C13C \\sim F2B-C13D
 with sigma of 0.04
 F1B-C15C \\sim F2B-C11D
 with sigma of 0.04
 C10B-C14C \\sim C10B-C12D
 with sigma of 0.04
 C10B-C12C \\sim C10B-C14D
 with sigma of 0.04
 C11C-C13C \\sim C15D-C13D
 with sigma of 0.04
 C13C-C15C \\sim C13D-C11D
 with sigma of 0.04
 C14C-C12C \\sim C12D-C14D
 with sigma of 0.04
4. Uiso/Uaniso restraints and constraints
Uanis(C15D) \\sim Ueq, Uanis(C13D) \\sim Ueq, Uanis(C14D) \\sim Ueq,
Uanis(C12D) \\sim Ueq, Uanis(C11D) \\sim Ueq: with sigma of 0.001 and sigma for
terminal atoms of 0.002
Uanis(C10A) \\sim Ueq: with sigma of 0.001 and sigma for terminal atoms of 0.002
Uanis(F2B) \\sim Ueq, Uanis(F1B) \\sim Ueq: with sigma of 0.001 and sigma for
terminal atoms of 0.002
5. Rigid body (RIGU) restrains
 H14D, H15D, H13D, F2B, C14D, C11D, C13D, H11D, C12D, C15D
 with sigma for 1-2 distances of 0.004 and sigma for 1-3 distances of 0.004
 H13C, H12C, C15C, F1B, C13C, C11C, C14C, H11C, H15C, C12C
 with sigma for 1-2 distances of 0.004 and sigma for 1-3 distances of 0.004
6. Others
 Sof(F2B)=Sof(C11D)=Sof(H11D)=Sof(C15D)=Sof(H15D)=Sof(C14D)=Sof(H14D)=
 Sof(C13D)=Sof(H13D)=Sof(C12D)=1-FVAR(1)
 Sof(F1B)=Sof(C11C)=Sof(H11C)=Sof(C12C)=Sof(H12C)=Sof(C13C)=Sof(H13C)=
 Sof(C14C)=Sof(C15C)=Sof(H15C)=FVAR(1)
7.a Aromatic/amide H refined with riding coordinates:
 C2A(H2A), C5(H5), C5A(H5A), C8A(H8A), C11A(H11A), C12A(H12A), C13A(H13A),
 C15A(H15A), C2B(H2B), C3B(H3B), C5B(H5B), C8B(H8B), C11C(H11C), C12C(H12C),
 C13C(H13C), C15C(H15C), C11D(H11D), C15D(H15D), C14D(H14D), C13D(H13D)
7.b Fitted hexagon refined as free rotating group:
 C11D(C10B,C15D,C14D,C13D,C12D)
7.c Idealised tetrahedral OH refined as rotating group:
 O1A(H1A), O1B(H1B)
;

loop_
_space_group_symop_operation_xyz
'x, y, z'
'-x, y+1/2, -z+1/2'
'-x, -y, -z'
'x, -y-1/2, z-1/2'

loop_
_atom_site_label
_atom_site_type_symbol
_atom_site_fract_x
_atom_site_fract_y
_atom_site_fract_z
_atom_site_U_iso_or_equiv
_atom_site_adp_type
_atom_site_occupancy
_atom_site_site_symmetry_order
_atom_site_calc_flag
_atom_site_refinement_flags_posn
_atom_site_refinement_flags_adp
_atom_site_refinement_flags_occupancy
_atom_site_disorder_assembly
_atom_site_disorder_group
O1A O -0.39027(6) 0.79129(10) -0.16979(12) 0.0251(3) Uani 1 1 d . . . . .
H1A H -0.421440 0.803290 -0.130546 0.038 Uiso 1 1 calc R U . . .
O2A O -0.47714(5) 1.15134(9) -0.38902(10) 0.0188(2) Uani 1 1 d . . . . .
O3A O -0.51755(5) 1.32314(9) -0.47811(11) 0.0236(2) Uani 1 1 d . . . . .
C1A C -0.39497(7) 1.03994(13) -0.47514(14) 0.0177(3) Uani 1 1 d . . . . .
C2A C -0.35111(7) 0.94112(14) -0.45569(15) 0.0205(3) Uani 1 1 d . . . . .
H2A H -0.322205 0.929491 -0.514956 0.025 Uiso 1 1 calc R U . . .
C4A C -0.39225(7) 0.87612(13) -0.26462(15) 0.0199(3) Uani 1 1 d . . . . .
C5 C -0.34938(7) 0.86130(14) -0.35263(16) 0.0216(3) Uani 1 1 d . . . . .
H5 H -0.319071 0.795752 -0.340742 0.026 Uiso 1 1 calc R U . . .
C5A C -0.43453(7) 0.97482(13) -0.27769(15) 0.0186(3) Uani 1 1 d . . . . .
H5A H -0.462515 0.987276 -0.216804 0.022 Uiso 1 1 calc R U . . .
C6A C -0.43477(7) 1.05466(13) -0.38196(15) 0.0172(3) Uani 1 1 d . . . . .
C7A C -0.47999(7) 1.23974(14) -0.48320(15) 0.0188(3) Uani 1 1 d . . . . .
C8A C -0.44051(7) 1.22464(14) -0.58149(15) 0.0193(3) Uani 1 1 d . . . . .
H8A H -0.442187 1.284425 -0.648239 0.023 Uiso 1 1 calc R U . . .
C9A C -0.40096(7) 1.12764(13) -0.58172(14) 0.0179(3) Uani 1 1 d . . . . .
C10A C -0.36638(7) 1.11111(13) -0.69329(15) 0.0186(3) Uani 1 1 d . U . . .
C11A C -0.37429(8) 1.00541(14) -0.76822(15) 0.0216(3) Uani 1 1 d . . . . .
H11A H -0.400156 0.942129 -0.744945 0.026 Uiso 1 1 calc R U . . .
C12A C -0.34440(8) 0.99258(14) -0.87682(16) 0.0240(3) Uani 1 1 d . . . . .
H12A H -0.350459 0.920963 -0.927889 0.029 Uiso 1 1 calc R U . . .
C13A C -0.30585(8) 1.08387(14) -0.91068(16) 0.0243(3) Uani 1 1 d . . . . .
H13A H -0.284547 1.075226 -0.983367 0.029 Uiso 1 1 calc R U . . .
C14A C -0.29925(7) 1.18762(14) -0.83604(16) 0.0231(3) Uani 1 1 d . . . . .
C15A C -0.32857(7) 1.20389(13) -0.72868(15) 0.0207(3) Uani 1 1 d . . . . .
H15A H -0.323156 1.276689 -0.679860 0.025 Uiso 1 1 calc R U . . .
F1A F -0.26349(5) 1.27808(9) -0.87144(11) 0.0311(2) Uani 1 1 d . . . . .
O1B O -0.10961(6) 1.21146(10) 0.21746(12) 0.0265(3) Uani 1 1 d . . . . .
H1B H -0.079557 1.197978 0.289151 0.040 Uiso 1 1 calc R U . . .
O2B O -0.02338(5) 0.85007(9) 0.08902(10) 0.0186(2) Uani 1 1 d . . . . .
O3B O 0.01765(5) 0.67810(10) 0.04247(11) 0.0233(2) Uani 1 1 d . . . . .
C1B C -0.10437(7) 0.96150(13) -0.08176(15) 0.0175(3) Uani 1 1 d . . . . .
C2B C -0.14739(7) 1.06171(14) -0.10751(15) 0.0196(3) Uani 1 1 d . . . . .
H2B H -0.175966 1.073295 -0.195970 0.024 Uiso 1 1 calc R U . . .
C3B C -0.14875(7) 1.14291(14) -0.00704(16) 0.0208(3) Uani 1 1 d . . . . .
H3B H -0.177792 1.210090 -0.026890 0.025 Uiso 1 1 calc R U . . .
C4B C -0.10734(7) 1.12687(13) 0.12488(15) 0.0196(3) Uani 1 1 d . . . . .
C5B C -0.06597(7) 1.02710(13) 0.15531(15) 0.0191(3) Uani 1 1 d . . . . .
H5B H -0.038780 1.014278 0.244769 0.023 Uiso 1 1 calc R U . . .
C6B C -0.06532(7) 0.94677(13) 0.05208(15) 0.0173(3) Uani 1 1 d . . . . .
C7B C -0.01990(7) 0.76116(14) -0.00138(16) 0.0182(3) Uani 1 1 d . . . . .
C8B C -0.05896(7) 0.77546(14) -0.13951(15) 0.0197(3) Uani 1 1 d . . . . .
H8B H -0.057017 0.715224 -0.203914 0.024 Uiso 1 1 calc R U . . .
C9B C -0.09851(7) 0.87233(13) -0.18073(15) 0.0186(3) Uani 1 1 d . . . . .
F1B F -0.23440(6) 0.71324(13) -0.60135(14) 0.0406(4) Uani 0.816(3) 1 d D U P A 1
C11C C -0.12789(16) 0.9926(2) -0.3939(3) 0.0245(7) Uani 0.816(3) 1 d D . P A 1
H11C H -0.102896 1.057148 -0.345730 0.029 Uiso 0.816(3) 1 calc R U P A 1
C12C C -0.15898(15) 1.0030(3) -0.5325(2) 0.0302(6) Uani 0.816(3) 1 d D . P A 1
H12C H -0.154742 1.074961 -0.578417 0.036 Uiso 0.816(3) 1 calc R U P A 1
C13C C -0.19593(13) 0.9098(3) -0.6039(2) 0.0299(6) Uani 0.816(3) 1 d D . P A 1
H13C H -0.217594 0.917417 -0.697822 0.036 Uiso 0.816(3) 1 calc R U P A 1
C14C C -0.20045(11) 0.8057(3) -0.5353(2) 0.0267(5) Uani 0.816(3) 1 d D . P A 1
C15C C -0.17004(11) 0.7910(2) -0.3992(3) 0.0233(7) Uani 0.816(3) 1 d D . P A 1
H15C H -0.173547 0.717671 -0.355209 0.028 Uiso 0.816(3) 1 calc R U P A 1
F2B F -0.1691(3) 1.0726(4) -0.6130(5) 0.0278(15) Uani 0.184(3) 1 d D U P A 2
C11D C -0.1365(4) 0.9827(4) -0.4128(5) 0.032(4) Uani 0.184(3) 1 d DG U P A 2
H11D H -0.112641 1.053531 -0.379739 0.039 Uiso 0.184(3) 1 calc R U P A 2
C10B C -0.13397(7) 0.88589(14) -0.32684(15) 0.0221(3) Uani 1 1 d DG . . . .
C15D C -0.1689(4) 0.7823(4) -0.3752(5) 0.026(4) Uani 0.184(3) 1 d DG U P A 2
H15D H -0.167152 0.716126 -0.316481 0.031 Uiso 0.184(3) 1 calc R U P A 2
C14D C -0.2063(5) 0.7756(7) -0.5096(6) 0.032(3) Uani 0.184(3) 1 d DG U P A 2
H14D H -0.230205 0.704814 -0.542700 0.039 Uiso 0.184(3) 1 calc R U P A 2
C13D C -0.2089(4) 0.8725(9) -0.5956(3) 0.024(3) Uani 0.184(3) 1 d DG U P A 2
H13D H -0.234478 0.867860 -0.687440 0.029 Uiso 0.184(3) 1 calc R U P A 2
C12D C -0.1740(5) 0.9760(8) -0.5472(5) 0.027(3) Uani 0.184(3) 1 d DG U P A 2

loop_
_atom_site_aniso_label
_atom_site_aniso_U_11
_atom_site_aniso_U_22
_atom_site_aniso_U_33
_atom_site_aniso_U_23
_atom_site_aniso_U_13
_atom_site_aniso_U_12
O1A 0.0301(6) 0.0255(6) 0.0230(6) 0.0071(5) 0.0127(5) 0.0028(4)
O2A 0.0219(5) 0.0201(5) 0.0160(5) 0.0000(4) 0.0079(4) 0.0011(4)
O3A 0.0278(6) 0.0222(5) 0.0221(6) 0.0006(4) 0.0085(5) 0.0054(5)
C1A 0.0179(7) 0.0201(7) 0.0151(7) -0.0003(5) 0.0043(5) -0.0018(6)
C2A 0.0203(7) 0.0255(8) 0.0167(7) -0.0003(6) 0.0067(6) 0.0010(6)
C4A 0.0231(7) 0.0216(7) 0.0148(7) 0.0019(6) 0.0044(6) -0.0028(6)
C5 0.0207(7) 0.0231(7) 0.0214(7) 0.0019(6) 0.0059(6) 0.0041(6)
C5A 0.0199(7) 0.0220(7) 0.0151(7) -0.0019(6) 0.0068(5) -0.0032(6)
C6A 0.0171(7) 0.0186(7) 0.0158(7) -0.0022(5) 0.0039(5) -0.0008(5)
C7A 0.0198(7) 0.0203(7) 0.0153(7) -0.0010(6) 0.0028(6) -0.0008(6)
C8A 0.0213(7) 0.0219(7) 0.0154(7) 0.0012(6) 0.0057(6) -0.0022(6)
C9A 0.0174(7) 0.0220(7) 0.0142(7) -0.0009(6) 0.0038(5) -0.0030(6)
C10A 0.0177(6) 0.0226(6) 0.0155(6) 0.0022(5) 0.0043(5) 0.0015(5)
C11A 0.0221(7) 0.0246(8) 0.0183(7) 0.0023(6) 0.0057(6) 0.0003(6)
C12A 0.0268(8) 0.0275(8) 0.0176(7) -0.0002(6) 0.0057(6) 0.0059(6)
C13A 0.0246(7) 0.0329(8) 0.0178(7) 0.0051(6) 0.0097(6) 0.0088(7)
C14A 0.0177(7) 0.0299(8) 0.0227(8) 0.0088(6) 0.0068(6) 0.0024(6)
C15A 0.0192(7) 0.0238(7) 0.0188(7) 0.0019(6) 0.0039(6) 0.0013(6)
F1A 0.0309(5) 0.0331(5) 0.0340(5) 0.0039(4) 0.0169(4) -0.0045(4)
O1B 0.0289(6) 0.0264(6) 0.0221(6) -0.0074(5) 0.0027(5) 0.0032(5)
O2B 0.0211(5) 0.0199(5) 0.0145(5) 0.0012(4) 0.0040(4) 0.0001(4)
O3B 0.0270(6) 0.0218(5) 0.0204(6) 0.0019(4) 0.0049(4) 0.0030(4)
C1B 0.0171(6) 0.0208(7) 0.0158(7) 0.0005(6) 0.0065(5) -0.0021(5)
C2B 0.0189(7) 0.0245(7) 0.0154(7) 0.0022(6) 0.0043(5) -0.0012(6)
C3B 0.0189(7) 0.0216(7) 0.0227(8) 0.0014(6) 0.0065(6) 0.0012(6)
C4B 0.0197(7) 0.0220(7) 0.0188(7) -0.0041(6) 0.0079(6) -0.0041(6)
C5B 0.0192(7) 0.0222(7) 0.0159(7) -0.0005(6) 0.0041(6) -0.0028(6)
C6B 0.0160(6) 0.0192(7) 0.0176(7) 0.0013(5) 0.0059(5) -0.0021(5)
C7B 0.0203(7) 0.0187(7) 0.0171(7) 0.0009(6) 0.0072(6) -0.0018(6)
C8B 0.0209(7) 0.0232(7) 0.0158(7) -0.0019(6) 0.0060(6) -0.0012(6)
C9B 0.0174(7) 0.0241(8) 0.0155(7) 0.0004(6) 0.0064(5) -0.0034(6)
F1B 0.0300(7) 0.0546(9) 0.0317(7) -0.0166(6) -0.0026(5) 0.0003(6)
C11C 0.0276(11) 0.0334(13) 0.0131(9) 0.0024(8) 0.0061(8) 0.0101(8)
C12C 0.0327(14) 0.0419(15) 0.0168(11) 0.0050(10) 0.0078(8) 0.0166(12)
C13C 0.0295(12) 0.0457(17) 0.0138(10) 0.0016(9) 0.0042(8) 0.0189(11)
C14C 0.0207(10) 0.0437(14) 0.0132(9) -0.0066(11) -0.0006(8) 0.0121(9)
C15C 0.0191(12) 0.0385(14) 0.0123(9) -0.0028(8) 0.0039(8) 0.0086(8)
F2B 0.032(2) 0.028(2) 0.022(2) 0.0051(15) 0.0051(15) 0.0011(15)
C11D 0.032(4) 0.033(4) 0.032(4) -0.0005(10) 0.0079(14) 0.0000(10)
C10B 0.0190(7) 0.0328(8) 0.0154(7) -0.0016(6) 0.0057(6) 0.0067(6)
C15D 0.026(4) 0.027(4) 0.025(4) -0.0001(10) 0.0061(14) 0.0005(10)
C14D 0.033(4) 0.032(4) 0.032(4) 0.0007(10) 0.0085(13) 0.0011(10)
C13D 0.024(3) 0.024(3) 0.024(3) -0.0007(10) 0.0058(12) -0.0001(10)
C12D 0.027(3) 0.028(3) 0.027(3) -0.0002(10) 0.0068(12) 0.0002(10)

loop_
_atom_type_symbol
_atom_type_description
_atom_type_scat_dispersion_real
_atom_type_scat_dispersion_imag
_atom_type_scat_source
C C 0.0033 0.0016 'International Tables Vol C Tables 4.2.6.8 and 6.1.1.4'
H H 0.0000 0.0000 'International Tables Vol C Tables 4.2.6.8 and 6.1.1.4'
F F 0.0171 0.0103 'International Tables Vol C Tables 4.2.6.8 and 6.1.1.4'
O O 0.0106 0.0060 'International Tables Vol C Tables 4.2.6.8 and 6.1.1.4'

loop_
_geom_angle_atom_site_label_1
_geom_angle_atom_site_label_2
_geom_angle_atom_site_label_3
_geom_angle
_geom_angle_site_symmetry_1
_geom_angle_site_symmetry_3
C4A O1A H1A 109.5 . .
C7A O2A C6A 121.73(11) . .
C2A C1A C9A 125.13(13) . .
C6A C1A C2A 116.84(13) . .
C6A C1A C9A 118.02(13) . .
C1A C2A H2A 119.4 . .
C5 C2A C1A 121.22(14) . .
C5 C2A H2A 119.4 . .
O1A C4A C5 117.20(13) . .
O1A C4A C5A 122.73(13) . .
C5A C4A C5 120.07(13) . .
C2A C5 C4A 120.33(14) . .
C2A C5 H5 119.8 . .
C4A C5 H5 119.8 . .
C4A C5A H5A 120.8 . .
C6A C5A C4A 118.32(13) . .
C6A C5A H5A 120.8 . .
O2A C6A C1A 121.17(13) . .
O2A C6A C5A 115.71(12) . .
C5A C6A C1A 123.12(13) . .
O2A C7A C8A 117.67(13) . .
O3A C7A O2A 116.53(13) . .
O3A C7A C8A 125.76(14) . .
C7A C8A H8A 119.0 . .
C9A C8A C7A 122.02(14) . .
C9A C8A H8A 119.0 . .
C1A C9A C10A 121.14(13) . .
C8A C9A C1A 119.13(13) . .
C8A C9A C10A 119.71(13) . .
C11A C10A C9A 120.57(13) . .
C15A C10A C9A 119.89(13) . .
C15A C10A C11A 119.45(14) . .
C10A C11A H11A 119.8 . .
C12A C11A C10A 120.32(14) . .
C12A C11A H11A 119.8 . .
C11A C12A H12A 119.8 . .
C13A C12A C11A 120.33(15) . .
C13A C12A H12A 119.8 . .
C12A C13A H13A 120.9 . .
C14A C13A C12A 118.29(14) . .
C14A C13A H13A 120.9 . .
C15A C14A C13A 122.99(14) . .
F1A C14A C13A 118.44(14) . .
F1A C14A C15A 118.56(14) . .
C10A C15A H15A 120.7 . .
C14A C15A C10A 118.61(14) . .
C14A C15A H15A 120.7 . .
C4B O1B H1B 109.5 . .
C7B O2B C6B 121.76(11) . .
C2B C1B C9B 125.48(13) . .
C6B C1B C2B 116.69(13) . .
C6B C1B C9B 117.82(13) . .
C1B C2B H2B 119.3 . .
C3B C2B C1B 121.31(14) . .
C3B C2B H2B 119.3 . .
C2B C3B H3B 119.9 . .
C2B C3B C4B 120.26(14) . .
C4B C3B H3B 119.9 . .
O1B C4B C3B 117.26(13) . .
O1B C4B C5B 122.65(14) . .
C5B C4B C3B 120.08(13) . .
C4B C5B H5B 120.7 . .
C6B C5B C4B 118.52(13) . .
C6B C5B H5B 120.7 . .
O2B C6B C1B 121.37(13) . .
O2B C6B C5B 115.56(13) . .
C5B C6B C1B 123.07(13) . .
O2B C7B C8B 117.58(13) . .
O3B C7B O2B 116.55(13) . .
O3B C7B C8B 125.85(15) . .
C7B C8B H8B 119.0 . .
C9B C8B C7B 122.10(14) . .
C9B C8B H8B 119.0 . .
C1B C9B C10B 121.26(13) . .
C8B C9B C1B 119.21(13) . .
C8B C9B C10B 119.52(14) . .
C12C C11C H11C 120.4 . .
C12C C11C C10B 119.3(3) . .
C10B C11C H11C 120.4 . .
C11C C12C H12C 119.5 . .
C13C C12C C11C 121.0(2) . .
C13C C12C H12C 119.5 . .
C12C C13C H13C 120.8 . .
C14C C13C C12C 118.32(19) . .
C14C C13C H13C 120.8 . .
F1B C14C C13C 120.0(2) . .
F1B C14C C15C 117.3(3) . .
C15C C14C C13C 122.7(2) . .
C14C C15C H15C 120.6 . .
C14C C15C C10B 118.9(3) . .
C10B C15C H15C 120.6 . .
C10B C11D H11D 120.0 . .
C10B C11D C12D 120.0 . .
C12D C11D H11D 120.0 . .
C11C C10B C9B 119.57(19) . .
C15C C10B C9B 120.47(19) . .
C15C C10B C11C 119.9(2) . .
C11D C10B C9B 129.8(2) . .
C15D C10B C9B 110.2(2) . .
C15D C10B C11D 120.0 . .
C10B C15D H15D 120.0 . .
C14D C15D C10B 120.0 . .
C14D C15D H15D 120.0 . .
C15D C14D H14D 120.0 . .
C15D C14D C13D 120.0 . .
C13D C14D H14D 120.0 . .
C14D C13D H13D 120.0 . .
C12D C13D C14D 120.0 . .
C12D C13D H13D 120.0 . .
F2B C12D C11D 111.6(5) . .
F2B C12D C13D 128.4(5) . .
C13D C12D C11D 120.0 . .

loop_
_geom_bond_atom_site_label_1
_geom_bond_atom_site_label_2
_geom_bond_distance
_geom_bond_site_symmetry_2
O1A H1A 0.8400 .
O1A C4A 1.3500(18) .
O2A C6A 1.3792(18) .
O2A C7A 1.3718(18) .
O3A C7A 1.2199(18) .
C1A C2A 1.409(2) .
C1A C6A 1.401(2) .
C1A C9A 1.448(2) .
C2A H2A 0.9500 .
C2A C5 1.374(2) .
C4A C5 1.406(2) .
C4A C5A 1.391(2) .
C5 H5 0.9500 .
C5A H5A 0.9500 .
C5A C6A 1.388(2) .
C7A C8A 1.439(2) .
C8A H8A 0.9500 .
C8A C9A 1.357(2) .
C9A C10A 1.4874(19) .
C10A C11A 1.400(2) .
C10A C15A 1.397(2) .
C11A H11A 0.9500 .
C11A C12A 1.394(2) .
C12A H12A 0.9500 .
C12A C13A 1.387(2) .
C13A H13A 0.9500 .
C13A C14A 1.381(2) .
C14A C15A 1.380(2) .
C14A F1A 1.3515(17) .
C15A H15A 0.9500 .
O1B H1B 0.8400 .
O1B C4B 1.3474(18) .
O2B C6B 1.3765(18) .
O2B C7B 1.3722(18) .
O3B C7B 1.2195(18) .
C1B C2B 1.412(2) .
C1B C6B 1.403(2) .
C1B C9B 1.447(2) .
C2B H2B 0.9500 .
C2B C3B 1.376(2) .
C3B H3B 0.9500 .
C3B C4B 1.406(2) .
C4B C5B 1.391(2) .
C5B H5B 0.9500 .
C5B C6B 1.387(2) .
C7B C8B 1.439(2) .
C8B H8B 0.9500 .
C8B C9B 1.358(2) .
C9B C10B 1.488(2) .
F1B C14C 1.334(3) .
C11C H11C 0.9500 .
C11C C12C 1.397(3) .
C11C C10B 1.402(3) .
C12C H12C 0.9500 .
C12C C13C 1.386(4) .
C13C H13C 0.9500 .
C13C C14C 1.378(4) .
C14C C15C 1.377(4) .
C15C H15C 0.9500 .
C15C C10B 1.397(3) .
F2B C12D 1.293(7) .
C11D H11D 0.9500 .
C11D C10B 1.3900 .
C11D C12D 1.3900 .
C10B C15D 1.3900 .
C15D H15D 0.9500 .
C15D C14D 1.3900 .
C14D H14D 0.9500 .
C14D C13D 1.3900 .
C13D H13D 0.9500 .
C13D C12D 1.3900 .

loop_
_geom_hbond_atom_site_label_D
_geom_hbond_atom_site_label_H
_geom_hbond_atom_site_label_A
_geom_hbond_distance_DH
_geom_hbond_distance_HA
_geom_hbond_distance_DA
_geom_hbond_angle_DHA
_geom_hbond_site_symmetry_A
O1A H1A O3A 0.84 1.87 2.7039(15) 172.3 2_444
C8A H8A O2A 0.95 2.48 3.3327(18) 149.5 4_585
O1B H1B O3B 0.84 1.87 2.7051(16) 174.2 2
C3B H3B F2B 0.95 2.62 3.371(5) 136.4 4_586
C8B H8B O2B 0.95 2.48 3.3354(18) 149.7 4_575

loop_
_geom_torsion_atom_site_label_1
_geom_torsion_atom_site_label_2
_geom_torsion_atom_site_label_3
_geom_torsion_atom_site_label_4
_geom_torsion
_geom_torsion_site_symmetry_1
_geom_torsion_site_symmetry_2
_geom_torsion_site_symmetry_3
_geom_torsion_site_symmetry_4
O1A C4A C5 C2A 176.86(14) . . . .
O1A C4A C5A C6A -177.49(13) . . . .
O2A C7A C8A C9A -0.7(2) . . . .
O3A C7A C8A C9A -178.57(14) . . . .
C1A C2A C5 C4A 0.7(2) . . . .
C1A C9A C10A C11A 51.5(2) . . . .
C1A C9A C10A C15A -131.92(15) . . . .
C2A C1A C6A O2A 177.24(12) . . . .
C2A C1A C6A C5A -2.7(2) . . . .
C2A C1A C9A C8A -173.86(14) . . . .
C2A C1A C9A C10A 8.1(2) . . . .
C4A C5A C6A O2A -179.37(12) . . . .
C4A C5A C6A C1A 0.6(2) . . . .
C5 C4A C5A C6A 2.3(2) . . . .
C5A C4A C5 C2A -2.9(2) . . . .
C6A O2A C7A O3A -177.78(12) . . . .
C6A O2A C7A C8A 4.17(19) . . . .
C6A C1A C2A C5 2.0(2) . . . .
C6A C1A C9A C8A 4.9(2) . . . .
C6A C1A C9A C10A -173.06(13) . . . .
C7A O2A C6A C1A -3.0(2) . . . .
C7A O2A C6A C5A 176.99(13) . . . .
C7A C8A C9A C1A -3.8(2) . . . .
C7A C8A C9A C10A 174.24(13) . . . .
C8A C9A C10A C11A -126.52(16) . . . .
C8A C9A C10A C15A 50.08(19) . . . .
C9A C1A C2A C5 -179.13(14) . . . .
C9A C1A C6A O2A -1.7(2) . . . .
C9A C1A C6A C5A 178.38(13) . . . .
C9A C10A C11A C12A 176.94(13) . . . .
C9A C10A C15A C14A -177.51(13) . . . .
C10A C11A C12A C13A 0.8(2) . . . .
C11A C10A C15A C14A -0.9(2) . . . .
C11A C12A C13A C14A -1.3(2) . . . .
C12A C13A C14A C15A 0.7(2) . . . .
C12A C13A C14A F1A -177.97(13) . . . .
C13A C14A C15A C10A 0.3(2) . . . .
C15A C10A C11A C12A 0.3(2) . . . .
F1A C14A C15A C10A 179.05(13) . . . .
O1B C4B C5B C6B -177.83(13) . . . .
O2B C7B C8B C9B -0.5(2) . . . .
O3B C7B C8B C9B -178.49(14) . . . .
C1B C2B C3B C4B -0.6(2) . . . .
C1B C9B C10B C11C 49.8(2) . . . .
C1B C9B C10B C15C -133.76(18) . . . .
C1B C9B C10B C11D 48.4(6) . . . .
C1B C9B C10B C15D -130.9(5) . . . .
C2B C1B C6B O2B 177.88(12) . . . .
C2B C1B C6B C5B -2.2(2) . . . .
C2B C1B C9B C8B -174.89(14) . . . .
C2B C1B C9B C10B 6.2(2) . . . .
C2B C3B C4B O1B 178.07(13) . . . .
C2B C3B C4B C5B -1.6(2) . . . .
C3B C4B C5B C6B 1.8(2) . . . .
C4B C5B C6B O2B -179.95(12) . . . .
C4B C5B C6B C1B 0.1(2) . . . .
C6B O2B C7B O3B -178.32(12) . . . .
C6B O2B C7B C8B 3.46(19) . . . .
C6B C1B C2B C3B 2.4(2) . . . .
C6B C1B C9B C8B 3.7(2) . . . .
C6B C1B C9B C10B -175.22(13) . . . .
C7B O2B C6B C1B -2.83(19) . . . .
C7B O2B C6B C5B 177.23(12) . . . .
C7B C8B C9B C1B -3.1(2) . . . .
C7B C8B C9B C10B 175.84(13) . . . .
C8B C9B C10B C11C -129.11(18) . . . .
C8B C9B C10B C15C 47.3(2) . . . .
C8B C9B C10B C11D -130.5(6) . . . .
C8B C9B C10B C15D 50.2(5) . . . .
C9B C1B C2B C3B -179.01(14) . . . .
C9B C1B C6B O2B -0.8(2) . . . .
C9B C1B C6B C5B 179.12(13) . . . .
C9B C10B C15D C14D 179.4(3) . . . .
F1B C14C C15C C10B 179.9(2) . . . .
C11C C12C C13C C14C -0.9(3) . . . .
C12C C11C C10B C9B 177.36(16) . . . .
C12C C11C C10B C15C 0.9(3) . . . .
C12C C13C C14C F1B -178.6(2) . . . .
C12C C13C C14C C15C 0.2(3) . . . .
C13C C14C C15C C10B 1.0(3) . . . .
C14C C15C C10B C9B -178.00(15) . . . .
C14C C15C C10B C11C -1.6(3) . . . .
C11D C10B C15D C14D 0.0 . . . .
C10B C11C C12C C13C 0.4(3) . . . .
C10B C11D C12D F2B -178.2(11) . . . .
C10B C11D C12D C13D 0.0 . . . .
C10B C15D C14D C13D 0.0 . . . .
C15D C14D C13D C12D 0.0 . . . .
C14D C13D C12D F2B 177.9(13) . . . .
C14D C13D C12D C11D 0.0 . . . .
C12D C11D C10B C9B -179.2(3) . . . .
C12D C11D C10B C15D 0.0 . . . .
